data_8100012
loop_
_publ_author_name
'Berndt, M.'
'Br\"udgam, I.'
'Hartl, H.'
'Rei\&sig, H.-U.'

_publ_section_title
;
Crystal structure of (2SR,1'RS)-3-(1-naphthyl)-2-(2-oxocyclopentyl)-
propionic acid methyl ester, C~19~H~20~O~3~
;
_journal_issue 1
_journal_name_full 'Zeitschrift f\"ur Kristallographie - New Crystal Structures'
_journal_page_first 47
_journal_page_last 48
_journal_volume 219
_journal_year 2004
_chemical_formula_sum 'C19 H20 O3'
_chemical_formula_weight 296.35
_chemical_melting_point 336.5(5)
_space_group_IT_number 14
_symmetry_cell_setting monoclinic
_symmetry_space_group_name_Hall '-P 2yn'
_symmetry_space_group_name_H-M 'P 1 21/n 1'
_cell_angle_alpha 90.00
_cell_angle_beta 113.451(4)
_cell_angle_gamma 90.00
_cell_formula_units_Z 4
_cell_length_a 9.2143(19)
_cell_length_b 18.470(4)
_cell_length_c 10.194(2)
_cell_measurement_temperature 446(2)
_cell_volume 1591.6(6)
_diffrn_ambient_temperature 446(2)
_exptl_crystal_density_diffrn 1.237
_cod_depositor_comments
;
The following automatic conversions were performed:

'_chemical_melting_point' value '336-337' was changed to '336.5(5)' -
the average value was taken and precision was estimated.

Automatic conversion script
Id: cif_fix_values 1646 2011-03-28 12:23:43Z adriana 
;
_cod_original_sg_symbol_H-M 'P 21/n'
_cod_database_code 8100012

loop_
_symmetry_equiv_pos_as_xyz
'x, y, z'
'-x+1/2, y+1/2, -z+1/2'
'-x, -y, -z'
'x-1/2, -y-1/2, z-1/2'

loop_
_atom_site_label
_atom_site_type_symbol
_atom_site_fract_x
_atom_site_fract_y
_atom_site_fract_z
_atom_site_U_iso_or_equiv
_atom_site_adp_type
_atom_site_occupancy
_atom_site_symmetry_multiplicity
_atom_site_Wyckoff_symbol
_atom_site_calc_flag
_atom_site_refinement_flags
_atom_site_disorder_assembly
_atom_site_disorder_group
O1 O 1.30010(9) 0.11556(5) 0.40524(9) 0.0394(2) Uani 1 4 e d . . .
O2 O 0.75696(8) 0.02123(4) 0.37399(8) 0.03225(19) Uani 1 4 e d . . .
O3 O 0.69168(10) 0.10817(5) 0.20862(11) 0.0519(3) Uani 1 4 e d . . .
C1 C 0.92308(13) -0.02176(6) 0.12364(11) 0.0287(2) Uani 1 4 e d . . .
C2 C 0.76787(14) -0.03526(7) 0.03544(12) 0.0393(3) Uani 1 4 e d . . .
H2 H 0.6979 0.0034 0.0027 0.047 Uiso 1 4 e calc R . .
C3 C 0.71212(16) -0.10619(8) -0.00654(14) 0.0480(3) Uani 1 4 e d . . .
H3 H 0.6062 -0.1139 -0.0650 0.058 Uiso 1 4 e calc R . .
C4 C 0.81266(16) -0.16300(7) 0.03814(14) 0.0456(3) Uani 1 4 e d . . .
H4 H 0.7748 -0.2096 0.0101 0.055 Uiso 1 4 e calc R . .
C5 C 0.97427(15) -0.15273(6) 0.12668(12) 0.0352(3) Uani 1 4 e d . . .
C6 C 1.08175(17) -0.21144(6) 0.17262(15) 0.0442(3) Uani 1 4 e d . . .
H6 H 1.0456 -0.2582 0.1437 0.053 Uiso 1 4 e calc R . .
C7 C 1.23694(17) -0.20072(7) 0.25829(16) 0.0459(3) Uani 1 4 e d . . .
H7 H 1.3058 -0.2399 0.2867 0.055 Uiso 1 4 e calc R . .
C8 C 1.29330(15) -0.13043(7) 0.30397(14) 0.0417(3) Uani 1 4 e d . . .
H8 H 1.3993 -0.1235 0.3631 0.050 Uiso 1 4 e calc R . .
C9 C 1.19345(13) -0.07228(6) 0.26206(12) 0.0325(2) Uani 1 4 e d . . .
H9 H 1.2325 -0.0262 0.2934 0.039 Uiso 1 4 e calc R . .
C10 C 1.03077(12) -0.08106(6) 0.17125(11) 0.0278(2) Uani 1 4 e d . . .
C11 C 0.97518(13) 0.05467(6) 0.17324(11) 0.0285(2) Uani 1 4 e d . . .
H11A H 0.9092 0.0886 0.1018 0.034 Uiso 1 4 e calc R . .
H11B H 1.0836 0.0614 0.1835 0.034 Uiso 1 4 e calc R . .
C12 C 0.96356(11) 0.07052(5) 0.31727(11) 0.0243(2) Uani 1 4 e d . . .
H12 H 1.0199 0.0328 0.3864 0.029 Uiso 1 4 e calc R . .
C13 C 0.79007(12) 0.06949(5) 0.29257(12) 0.0281(2) Uani 1 4 e d . . .
C14 C 0.59190(14) 0.01889(8) 0.35316(15) 0.0476(3) Uani 1 4 e d . . .
H14A H 0.5562 0.0669 0.3607 0.071 Uiso 1 4 e calc R . .
H14B H 0.5804 -0.0114 0.4249 0.071 Uiso 1 4 e calc R . .
H14C H 0.5299 -0.0004 0.2601 0.071 Uiso 1 4 e calc R . .
C15 C 1.03147(13) 0.14489(5) 0.37818(12) 0.0289(2) Uani 1 4 e d . . .
H15 H 0.9946 0.1797 0.2991 0.035 Uiso 1 4 e calc R . .
C16 C 1.21133(13) 0.14820(6) 0.44532(12) 0.0308(2) Uani 1 4 e d . . .
C17 C 1.26202(17) 0.19764(8) 0.57362(15) 0.0506(4) Uani 1 4 e d . . .
H17A H 1.3353 0.2341 0.5683 0.061 Uiso 1 4 e calc R . .
H17B H 1.3127 0.1703 0.6614 0.061 Uiso 1 4 e calc R . .
C18 C 1.11050(18) 0.23253(7) 0.56802(17) 0.0541(4) Uani 1 4 e d . . .
H18A H 1.0873 0.2766 0.5116 0.065 Uiso 1 4 e calc R . .
H18B H 1.1172 0.2437 0.6633 0.065 Uiso 1 4 e calc R . .
C19 C 0.98583(17) 0.17439(7) 0.49679(17) 0.0490(4) Uani 1 4 e d . . .
H19A H 0.8804 0.1951 0.4575 0.059 Uiso 1 4 e calc R . .
H19B H 0.9899 0.1366 0.5642 0.059 Uiso 1 4 e calc R . .

loop_
_atom_site_aniso_label
_atom_site_aniso_U_11
_atom_site_aniso_U_22
_atom_site_aniso_U_33
_atom_site_aniso_U_23
_atom_site_aniso_U_13
_atom_site_aniso_U_12
O1 0.0280(4) 0.0418(5) 0.0500(5) -0.0061(4) 0.0172(4) -0.0019(3)
O2 0.0229(4) 0.0395(4) 0.0348(4) 0.0108(3) 0.0120(3) 0.0001(3)
O3 0.0283(4) 0.0520(5) 0.0732(7) 0.0354(5) 0.0178(4) 0.0133(4)
C1 0.0283(5) 0.0353(5) 0.0222(5) -0.0007(4) 0.0097(4) -0.0058(4)
C2 0.0314(6) 0.0511(7) 0.0295(6) 0.0015(5) 0.0057(5) -0.0056(5)
C3 0.0370(7) 0.0618(9) 0.0366(7) -0.0080(6) 0.0056(6) -0.0212(6)
C4 0.0513(8) 0.0478(7) 0.0376(7) -0.0129(6) 0.0175(6) -0.0255(6)
C5 0.0453(7) 0.0339(6) 0.0318(6) -0.0074(5) 0.0210(5) -0.0125(5)
C6 0.0631(9) 0.0289(6) 0.0515(8) -0.0083(5) 0.0345(7) -0.0072(6)
C7 0.0546(8) 0.0360(6) 0.0569(8) 0.0022(6) 0.0325(7) 0.0090(6)
C8 0.0351(6) 0.0441(7) 0.0473(7) -0.0004(6) 0.0179(6) 0.0043(5)
C9 0.0302(6) 0.0329(5) 0.0355(6) -0.0034(5) 0.0142(5) -0.0032(4)
C10 0.0314(5) 0.0306(5) 0.0244(5) -0.0037(4) 0.0143(4) -0.0061(4)
C11 0.0280(5) 0.0308(5) 0.0271(5) 0.0044(4) 0.0112(4) -0.0010(4)
C12 0.0213(5) 0.0230(4) 0.0286(5) 0.0053(4) 0.0097(4) 0.0025(4)
C13 0.0241(5) 0.0266(5) 0.0342(6) 0.0053(4) 0.0123(4) 0.0023(4)
C14 0.0253(6) 0.0667(9) 0.0525(8) 0.0178(7) 0.0173(6) -0.0030(6)
C15 0.0300(5) 0.0229(5) 0.0372(6) 0.0020(4) 0.0169(5) 0.0015(4)
C16 0.0311(6) 0.0283(5) 0.0336(6) 0.0010(4) 0.0136(5) -0.0049(4)
C17 0.0529(8) 0.0550(8) 0.0448(8) -0.0170(6) 0.0205(7) -0.0169(7)
C18 0.0717(10) 0.0387(7) 0.0679(10) -0.0221(6) 0.0446(8) -0.0155(7)
C19 0.0538(8) 0.0391(6) 0.0712(10) -0.0192(6) 0.0432(8) -0.0086(6)

loop_
_geom_bond_atom_site_label_1
_geom_bond_atom_site_label_2
_geom_bond_distance
_geom_bond_site_symmetry_2
_geom_bond_publ_flag
O1 C16 1.2106(14) . ?
O2 C13 1.3334(12) . ?
O2 C14 1.4502(14) . ?
O3 C13 1.2029(13) . ?
C1 C2 1.3757(16) . ?
C1 C10 1.4271(15) . ?
C1 C11 1.5117(15) . ?
C2 C3 1.4100(18) . ?
C2 H2 0.9300 . ?
C3 C4 1.353(2) . ?
C3 H3 0.9300 . ?
C4 C5 1.4137(18) . ?
C4 H4 0.9300 . ?
C5 C6 1.4167(18) . ?
C5 C10 1.4288(15) . ?
C6 C7 1.361(2) . ?
C6 H6 0.9300 . ?
C7 C8 1.4070(18) . ?
C7 H7 0.9300 . ?
C8 C9 1.3673(16) . ?
C8 H8 0.9300 . ?
C9 C10 1.4233(15) . ?
C9 H9 0.9300 . ?
C11 C12 1.5421(15) . ?
C11 H11A 0.9700 . ?
C11 H11B 0.9700 . ?
C12 C13 1.5162(14) . ?
C12 C15 1.5345(14) . ?
C12 H12 0.9800 . ?
C14 H14A 0.9600 . ?
C14 H14B 0.9600 . ?
C14 H14C 0.9600 . ?
C15 C16 1.5218(16) . ?
C15 C19 1.5299(16) . ?
C15 H15 0.9800 . ?
C16 C17 1.5089(17) . ?
C17 C18 1.518(2) . ?
C17 H17A 0.9700 . ?
C17 H17B 0.9700 . ?
C18 C19 1.5284(18) . ?
C18 H18A 0.9700 . ?
C18 H18B 0.9700 . ?
C19 H19A 0.9700 . ?
C19 H19B 0.9700 . ?
